data_7103104
loop_
_publ_author_name
'Pr\"asang, Carsten'
'Whitwood, Adrian C'
'Bruce, Duncan W'

_publ_section_title
;
 Spontaneous symmetry-breaking in halogen-bonded, bent-core liquid
 crystals: observation of a chemically driven Iso-N-N* phase sequence.
;
_journal_issue 18
_journal_name_full 'Chemical communications (Cambridge, England)'
_journal_page_first 2137
_journal_page_last 2139
_journal_paper_doi 10.1039/b719555a
_journal_year 2008
_chemical_formula_moiety 'C14 H13 N O, C6 F4 I2'
_chemical_formula_sum 'C20 H13 F4 I2 N O'
_chemical_formula_weight 613.11
_chemical_name_systematic
;
?
;
_space_group_IT_number 2
_symmetry_cell_setting triclinic
_symmetry_space_group_name_Hall '-P 1'
_symmetry_space_group_name_H-M 'P -1'
_atom_sites_solution_hydrogens geom
_atom_sites_solution_primary direct
_atom_sites_solution_secondary difmap
_audit_creation_method SHELXL-97
_cell_angle_alpha 80.4310(10)
_cell_angle_beta 86.8850(10)
_cell_angle_gamma 87.1540(10)
_cell_formula_units_Z 2
_cell_length_a 6.1780(4)
_cell_length_b 8.0465(5)
_cell_length_c 19.8272(12)
_cell_measurement_reflns_used 6403
_cell_measurement_temperature 110(2)
_cell_measurement_theta_max 28.27
_cell_measurement_theta_min 2.57
_cell_volume 969.66(10)
_computing_cell_refinement 'Bruker SMART'
_computing_data_collection 'Bruker SMART'
_computing_data_reduction 'Bruker SAINT'
_computing_molecular_graphics 'Bruker SHELXTL'
_computing_publication_material 'Bruker SHELXTL'
_computing_structure_refinement 'SHELXL-97 (Sheldrick, 1997)'
_computing_structure_solution 'SHELXS-97 (Sheldrick, 1997)'
_diffrn_ambient_temperature 110(2)
_diffrn_measured_fraction_theta_full 0.985
_diffrn_measured_fraction_theta_max 0.985
_diffrn_measurement_device_type 'CCD area detector'
_diffrn_measurement_method 'phi and omega scans'
_diffrn_radiation_monochromator graphite
_diffrn_radiation_source 'fine-focus sealed tube'
_diffrn_radiation_type MoK\a
_diffrn_radiation_wavelength 0.71073
_diffrn_reflns_av_R_equivalents 0.0802
_diffrn_reflns_av_sigmaI/netI 0.0647
_diffrn_reflns_limit_h_max 8
_diffrn_reflns_limit_h_min -7
_diffrn_reflns_limit_k_max 10
_diffrn_reflns_limit_k_min -10
_diffrn_reflns_limit_l_max 26
_diffrn_reflns_limit_l_min -26
_diffrn_reflns_number 9869
_diffrn_reflns_theta_full 28.28
_diffrn_reflns_theta_max 28.28
_diffrn_reflns_theta_min 2.09
_exptl_absorpt_coefficient_mu 3.291
_exptl_absorpt_correction_T_max 0.790
_exptl_absorpt_correction_T_min 0.498
_exptl_absorpt_correction_type multi-scan
_exptl_absorpt_process_details 'SADABS v2.03; (Sheldrick)'
_exptl_crystal_colour colourless
_exptl_crystal_density_diffrn 2.100
_exptl_crystal_density_method 'not measured'
_exptl_crystal_description plate
_exptl_crystal_F_000 580
_exptl_crystal_size_max 0.35
_exptl_crystal_size_mid 0.23
_exptl_crystal_size_min 0.07
_refine_diff_density_max 2.776
_refine_diff_density_min -1.230
_refine_diff_density_rms 0.192
_refine_ls_extinction_method none
_refine_ls_goodness_of_fit_ref 1.073
_refine_ls_hydrogen_treatment constr
_refine_ls_matrix_type full
_refine_ls_number_parameters 254
_refine_ls_number_reflns 4743
_refine_ls_number_restraints 0
_refine_ls_restrained_S_all 1.073
_refine_ls_R_factor_all 0.0436
_refine_ls_R_factor_gt 0.0398
_refine_ls_shift/su_max 0.001
_refine_ls_shift/su_mean 0.000
_refine_ls_structure_factor_coef Fsqd
_refine_ls_weighting_details 'calc w=1/[\s^2^(Fo^2^)+(0.0480P)^2^+1.9475P] where P=(Fo^2^+2Fc^2^)/3'
_refine_ls_weighting_scheme calc
_refine_ls_wR_factor_gt 0.1015
_refine_ls_wR_factor_ref 0.1036
_reflns_number_gt 4267
_reflns_number_total 4743
_reflns_threshold_expression >2sigma(I)
_cod_data_source_file b719555a.txt
_cod_data_source_block dwb0712m
_cod_depositor_comments
;
The following automatic conversions were performed:
'_symmetry_cell_setting' value 'Triclinic' changed to 'triclinic'
according to '/home/saulius/struct/CIF-dictionaries/cif_core.dic'
dictionary named 'cif_core.dic' version 2.4.1 from 2010-06-29.

Automatic conversion script
Id: cif_fix_enum 1527 2010-12-29 10:47:43Z saulius 
;
_cod_original_sg_symbol_H-M P-1
_cod_database_code 7103104

loop_
_symmetry_equiv_pos_as_xyz
'x, y, z'
'-x, -y, -z'

loop_
_atom_site_label
_atom_site_type_symbol
_atom_site_fract_x
_atom_site_fract_y
_atom_site_fract_z
_atom_site_U_iso_or_equiv
_atom_site_adp_type
_atom_site_occupancy
_atom_site_symmetry_multiplicity
_atom_site_calc_flag
_atom_site_refinement_flags
_atom_site_disorder_assembly
_atom_site_disorder_group
N1 N 1.1319(6) 0.7324(5) 0.55980(19) 0.0226(8) Uani 1 1 d . . .
C1 C 0.5835(6) 0.6925(5) 0.8865(2) 0.0166(7) Uani 1 1 d . . .
C2 C 0.4708(7) 0.7179(5) 0.8263(2) 0.0170(8) Uani 1 1 d . . .
C3 C 0.5506(6) 0.6658(5) 0.7666(2) 0.0163(7) Uani 1 1 d . . .
C4 C 0.7532(7) 0.5832(5) 0.7681(2) 0.0173(8) Uani 1 1 d . . .
C5 C 0.8712(6) 0.5569(5) 0.8265(2) 0.0180(8) Uani 1 1 d . . .
C6 C 0.7861(7) 0.6116(5) 0.8851(2) 0.0167(7) Uani 1 1 d . . .
F1 F 0.2734(4) 0.7981(3) 0.82691(13) 0.0210(5) Uani 1 1 d . . .
F2 F 0.8384(4) 0.5243(3) 0.71256(13) 0.0236(5) Uani 1 1 d . . .
F3 F 1.0661(4) 0.4747(3) 0.82683(14) 0.0235(5) Uani 1 1 d . . .
F4 F 0.9050(4) 0.5852(3) 0.94067(13) 0.0225(5) Uani 1 1 d . . .
I1 I 0.45375(4) 0.76865(3) 0.976245(13) 0.01876(9) Uani 1 1 d . . .
I2 I 0.36999(4) 0.69853(3) 0.677913(13) 0.01813(9) Uani 1 1 d . . .
C7 C 0.9303(8) 0.7994(6) 0.5546(2) 0.0256(9) Uani 1 1 d . . .
H7 H 0.8644 0.8426 0.5928 0.031 Uiso 1 1 calc R . .
C8 C 0.8110(7) 0.8096(6) 0.4963(2) 0.0211(8) Uani 1 1 d . . .
H8 H 0.6681 0.8589 0.4953 0.025 Uiso 1 1 calc R . .
C9 C 0.9027(7) 0.7470(5) 0.4397(2) 0.0185(8) Uani 1 1 d . . .
C10 C 1.1137(7) 0.6756(5) 0.4454(2) 0.0195(8) Uani 1 1 d . . .
H10 H 1.1831 0.6302 0.4081 0.023 Uiso 1 1 calc R . .
C11 C 1.2208(7) 0.6711(6) 0.5049(2) 0.0220(8) Uani 1 1 d . . .
H11 H 1.3641 0.6226 0.5073 0.026 Uiso 1 1 calc R . .
C12 C 0.7963(7) 0.7503(5) 0.3753(2) 0.0192(8) Uani 1 1 d . . .
H12 H 0.8686 0.6915 0.3423 0.023 Uiso 1 1 calc R . .
C13 C 0.6044(7) 0.8298(5) 0.3588(2) 0.0165(7) Uani 1 1 d . . .
H13 H 0.5307 0.8859 0.3924 0.020 Uiso 1 1 calc R . .
C14 C 0.4983(7) 0.8377(5) 0.2933(2) 0.0156(7) Uani 1 1 d . . .
C15 C 0.2967(7) 0.9185(5) 0.2826(2) 0.0176(8) Uani 1 1 d . . .
H15 H 0.2274 0.9711 0.3179 0.021 Uiso 1 1 calc R . .
C16 C 0.1930(7) 0.9249(5) 0.2217(2) 0.0180(8) Uani 1 1 d . . .
H16 H 0.0549 0.9813 0.2156 0.022 Uiso 1 1 calc R . .
C17 C 0.2928(6) 0.8483(5) 0.1697(2) 0.0157(7) Uani 1 1 d . . .
C18 C 0.4960(7) 0.7652(5) 0.1795(2) 0.0162(7) Uani 1 1 d . . .
H18 H 0.5648 0.7122 0.1442 0.019 Uiso 1 1 calc R . .
C19 C 0.5971(6) 0.7600(5) 0.2406(2) 0.0170(8) Uani 1 1 d . . .
H19 H 0.7349 0.7032 0.2468 0.020 Uiso 1 1 calc R . .
C20 C 0.0029(6) 0.9286(6) 0.0940(2) 0.0216(8) Uani 1 1 d . . .
H20A H 0.0204 1.0503 0.0897 0.032 Uiso 1 1 calc R . .
H20B H -0.1034 0.8925 0.1314 0.032 Uiso 1 1 calc R . .
H20C H -0.0480 0.9029 0.0510 0.032 Uiso 1 1 calc R . .
O1 O 0.2079(5) 0.8407(4) 0.10834(15) 0.0187(6) Uani 1 1 d . . .

loop_
_atom_site_aniso_label
_atom_site_aniso_U_11
_atom_site_aniso_U_22
_atom_site_aniso_U_33
_atom_site_aniso_U_23
_atom_site_aniso_U_13
_atom_site_aniso_U_12
N1 0.0230(19) 0.0237(18) 0.0219(18) -0.0050(14) -0.0059(14) -0.0013(15)
C1 0.0141(18) 0.0132(17) 0.023(2) -0.0050(14) -0.0010(14) 0.0005(14)
C2 0.0114(17) 0.0152(18) 0.024(2) -0.0030(15) -0.0034(14) 0.0033(14)
C3 0.0148(18) 0.0156(18) 0.0196(19) -0.0043(14) -0.0037(14) -0.0022(14)
C4 0.0154(18) 0.0175(18) 0.0202(19) -0.0069(15) 0.0007(15) -0.0019(15)
C5 0.0087(17) 0.0180(19) 0.027(2) -0.0043(16) -0.0001(15) 0.0016(14)
C6 0.0136(18) 0.0208(19) 0.0161(18) -0.0039(15) -0.0042(14) 0.0019(15)
F1 0.0140(12) 0.0245(13) 0.0255(13) -0.0085(10) -0.0046(9) 0.0077(10)
F2 0.0186(12) 0.0303(14) 0.0239(13) -0.0122(11) 0.0026(10) 0.0014(10)
F3 0.0128(12) 0.0269(13) 0.0308(14) -0.0073(11) -0.0015(10) 0.0086(10)
F4 0.0152(12) 0.0306(14) 0.0228(12) -0.0063(10) -0.0080(9) 0.0041(10)
I1 0.01751(15) 0.02077(15) 0.01935(15) -0.00815(10) -0.00211(10) 0.00362(10)
I2 0.01727(15) 0.01957(15) 0.01826(15) -0.00387(10) -0.00383(10) -0.00189(10)
C7 0.027(2) 0.030(2) 0.023(2) -0.0111(18) -0.0036(17) -0.0005(18)
C8 0.0151(19) 0.024(2) 0.025(2) -0.0078(17) -0.0036(16) 0.0012(16)
C9 0.019(2) 0.0161(18) 0.020(2) -0.0014(15) -0.0025(15) -0.0018(15)
C10 0.019(2) 0.0205(19) 0.0191(19) -0.0044(15) -0.0001(15) 0.0010(16)
C11 0.019(2) 0.021(2) 0.026(2) -0.0028(16) -0.0053(16) 0.0007(16)
C12 0.0173(19) 0.022(2) 0.0189(19) -0.0065(15) -0.0003(15) 0.0005(16)
C13 0.0188(19) 0.0146(17) 0.0165(18) -0.0028(14) -0.0006(14) -0.0046(15)
C14 0.0158(18) 0.0163(18) 0.0145(18) -0.0018(14) -0.0023(14) 0.0007(14)
C15 0.0174(19) 0.0160(18) 0.0202(19) -0.0065(15) 0.0014(15) 0.0009(15)
C16 0.0141(18) 0.0162(18) 0.024(2) -0.0049(15) -0.0009(15) 0.0032(14)
C17 0.0126(17) 0.0148(17) 0.0192(19) -0.0013(14) -0.0014(14) 0.0006(14)
C18 0.0133(18) 0.0181(18) 0.0181(18) -0.0060(14) -0.0003(14) 0.0010(14)
C19 0.0113(17) 0.0166(18) 0.022(2) -0.0021(15) -0.0010(14) 0.0018(14)
C20 0.0100(18) 0.030(2) 0.023(2) -0.0024(17) -0.0016(15) 0.0036(16)
O1 0.0147(14) 0.0236(15) 0.0186(14) -0.0062(11) -0.0050(11) 0.0048(11)

loop_
_atom_type_symbol
_atom_type_description
_atom_type_scat_dispersion_real
_atom_type_scat_dispersion_imag
_atom_type_scat_source
C C 0.0033 0.0016 'International Tables Vol C Tables 4.2.6.8 and 6.1.1.4'
H H 0.0000 0.0000 'International Tables Vol C Tables 4.2.6.8 and 6.1.1.4'
N N 0.0061 0.0033 'International Tables Vol C Tables 4.2.6.8 and 6.1.1.4'
O O 0.0106 0.0060 'International Tables Vol C Tables 4.2.6.8 and 6.1.1.4'
F F 0.0171 0.0103 'International Tables Vol C Tables 4.2.6.8 and 6.1.1.4'
I I -0.4742 1.8119 'International Tables Vol C Tables 4.2.6.8 and 6.1.1.4'

loop_
_geom_angle_atom_site_label_1
_geom_angle_atom_site_label_2
_geom_angle_atom_site_label_3
_geom_angle
_geom_angle_site_symmetry_1
_geom_angle_site_symmetry_3
_geom_angle_publ_flag
C7 N1 C11 116.8(4) . . ?
C6 C1 C2 117.5(4) . . ?
C6 C1 I1 120.4(3) . . ?
C2 C1 I1 122.1(3) . . ?
F1 C2 C3 118.6(4) . . ?
F1 C2 C1 118.0(4) . . ?
C3 C2 C1 123.4(4) . . ?
C2 C3 C4 116.9(4) . . ?
C2 C3 I2 122.2(3) . . ?
C4 C3 I2 120.8(3) . . ?
F2 C4 C5 118.2(4) . . ?
F2 C4 C3 120.3(4) . . ?
C5 C4 C3 121.5(4) . . ?
F3 C5 C6 119.9(4) . . ?
F3 C5 C4 120.2(4) . . ?
C6 C5 C4 119.8(4) . . ?
F4 C6 C5 118.4(3) . . ?
F4 C6 C1 120.7(4) . . ?
C5 C6 C1 120.9(4) . . ?
N1 C7 C8 123.8(4) . . ?
N1 C7 H7 118.1 . . ?
C8 C7 H7 118.1 . . ?
C9 C8 C7 119.4(4) . . ?
C9 C8 H8 120.3 . . ?
C7 C8 H8 120.3 . . ?
C8 C9 C10 116.8(4) . . ?
C8 C9 C12 125.1(4) . . ?
C10 C9 C12 118.1(4) . . ?
C11 C10 C9 120.1(4) . . ?
C11 C10 H10 119.9 . . ?
C9 C10 H10 119.9 . . ?
N1 C11 C10 123.1(4) . . ?
N1 C11 H11 118.4 . . ?
C10 C11 H11 118.4 . . ?
C13 C12 C9 125.6(4) . . ?
C13 C12 H12 117.2 . . ?
C9 C12 H12 117.2 . . ?
C12 C13 C14 126.1(4) . . ?
C12 C13 H13 117.0 . . ?
C14 C13 H13 117.0 . . ?
C15 C14 C19 118.0(4) . . ?
C15 C14 C13 121.3(4) . . ?
C19 C14 C13 120.7(4) . . ?
C14 C15 C16 122.0(4) . . ?
C14 C15 H15 119.0 . . ?
C16 C15 H15 119.0 . . ?
C17 C16 C15 119.4(4) . . ?
C17 C16 H16 120.3 . . ?
C15 C16 H16 120.3 . . ?
O1 C17 C16 125.8(4) . . ?
O1 C17 C18 114.6(3) . . ?
C16 C17 C18 119.6(4) . . ?
C19 C18 C17 120.2(4) . . ?
C19 C18 H18 119.9 . . ?
C17 C18 H18 119.9 . . ?
C18 C19 C14 120.7(4) . . ?
C18 C19 H19 119.6 . . ?
C14 C19 H19 119.6 . . ?
O1 C20 H20A 109.5 . . ?
O1 C20 H20B 109.5 . . ?
H20A C20 H20B 109.5 . . ?
O1 C20 H20C 109.5 . . ?
H20A C20 H20C 109.5 . . ?
H20B C20 H20C 109.5 . . ?
C17 O1 C20 117.5(3) . . ?

loop_
_geom_bond_atom_site_label_1
_geom_bond_atom_site_label_2
_geom_bond_distance
_geom_bond_site_symmetry_2
_geom_bond_publ_flag
N1 C7 1.335(6) . ?
N1 C11 1.348(6) . ?
C1 C6 1.383(5) . ?
C1 C2 1.394(6) . ?
C1 I1 2.084(4) . ?
C2 F1 1.352(4) . ?
C2 C3 1.380(6) . ?
C3 C4 1.387(6) . ?
C3 I2 2.105(4) . ?
C4 F2 1.341(5) . ?
C4 C5 1.383(6) . ?
C5 F3 1.345(4) . ?
C5 C6 1.379(6) . ?
C6 F4 1.338(4) . ?
C7 C8 1.393(6) . ?
C7 H7 0.9500 . ?
C8 C9 1.387(6) . ?
C8 H8 0.9500 . ?
C9 C10 1.401(6) . ?
C9 C12 1.464(6) . ?
C10 C11 1.379(6) . ?
C10 H10 0.9500 . ?
C11 H11 0.9500 . ?
C12 C13 1.349(6) . ?
C12 H12 0.9500 . ?
C13 C14 1.476(5) . ?
C13 H13 0.9500 . ?
C14 C15 1.386(6) . ?
C14 C19 1.402(6) . ?
C15 C16 1.390(6) . ?
C15 H15 0.9500 . ?
C16 C17 1.387(6) . ?
C16 H16 0.9500 . ?
C17 O1 1.363(5) . ?
C17 C18 1.400(5) . ?
C18 C19 1.386(6) . ?
C18 H18 0.9500 . ?
C19 H19 0.9500 . ?
C20 O1 1.439(5) . ?
C20 H20A 0.9800 . ?
C20 H20B 0.9800 . ?
C20 H20C 0.9800 . ?

loop_
_geom_torsion_atom_site_label_1
_geom_torsion_atom_site_label_2
_geom_torsion_atom_site_label_3
_geom_torsion_atom_site_label_4
_geom_torsion
_geom_torsion_site_symmetry_1
_geom_torsion_site_symmetry_2
_geom_torsion_site_symmetry_3
_geom_torsion_site_symmetry_4
_geom_torsion_publ_flag
C6 C1 C2 F1 -179.5(4) . . . . ?
I1 C1 C2 F1 1.5(5) . . . . ?
C6 C1 C2 C3 0.4(6) . . . . ?
I1 C1 C2 C3 -178.6(3) . . . . ?
F1 C2 C3 C4 -179.7(4) . . . . ?
C1 C2 C3 C4 0.5(6) . . . . ?
F1 C2 C3 I2 -2.5(5) . . . . ?
C1 C2 C3 I2 177.6(3) . . . . ?
C2 C3 C4 F2 178.0(4) . . . . ?
I2 C3 C4 F2 0.8(5) . . . . ?
C2 C3 C4 C5 -1.1(6) . . . . ?
I2 C3 C4 C5 -178.3(3) . . . . ?
F2 C4 C5 F3 0.2(6) . . . . ?
C3 C4 C5 F3 179.2(4) . . . . ?
F2 C4 C5 C6 -178.2(4) . . . . ?
C3 C4 C5 C6 0.8(6) . . . . ?
F3 C5 C6 F4 2.0(6) . . . . ?
C4 C5 C6 F4 -179.6(4) . . . . ?
F3 C5 C6 C1 -178.3(4) . . . . ?
C4 C5 C6 C1 0.1(6) . . . . ?
C2 C1 C6 F4 178.9(4) . . . . ?
I1 C1 C6 F4 -2.0(6) . . . . ?
C2 C1 C6 C5 -0.7(6) . . . . ?
I1 C1 C6 C5 178.4(3) . . . . ?
C11 N1 C7 C8 -0.4(7) . . . . ?
N1 C7 C8 C9 0.2(7) . . . . ?
C7 C8 C9 C10 0.3(6) . . . . ?
C7 C8 C9 C12 -179.7(4) . . . . ?
C8 C9 C10 C11 -0.5(6) . . . . ?
C12 C9 C10 C11 179.4(4) . . . . ?
C7 N1 C11 C10 0.1(7) . . . . ?
C9 C10 C11 N1 0.3(7) . . . . ?
C8 C9 C12 C13 7.4(7) . . . . ?
C10 C9 C12 C13 -172.5(4) . . . . ?
C9 C12 C13 C14 178.3(4) . . . . ?
C12 C13 C14 C15 177.8(4) . . . . ?
C12 C13 C14 C19 -0.7(6) . . . . ?
C19 C14 C15 C16 -0.4(6) . . . . ?
C13 C14 C15 C16 -179.0(4) . . . . ?
C14 C15 C16 C17 0.1(6) . . . . ?
C15 C16 C17 O1 178.1(4) . . . . ?
C15 C16 C17 C18 0.2(6) . . . . ?
O1 C17 C18 C19 -178.3(4) . . . . ?
C16 C17 C18 C19 -0.2(6) . . . . ?
C17 C18 C19 C14 -0.1(6) . . . . ?
C15 C14 C19 C18 0.4(6) . . . . ?
C13 C14 C19 C18 179.0(4) . . . . ?
C16 C17 O1 C20 4.2(6) . . . . ?
C18 C17 O1 C20 -177.8(4) . . . . ?

loop_
_cod_related_entry_id
_cod_related_entry_database
_cod_related_entry_code
1 ChemSpider 30653034
